data_1523408
loop_
_publ_author_name
'Cirafici, S.'
'Fornasini, M.L.'

_publ_section_title
;
 Crystal structures of Yb2 Tl, Yb8 Tl3 and Yb8 In3
;
_journal_name_full 'Journal of the Less-Common Metals'
_journal_page_first 79
_journal_page_last 88
_journal_volume 154
_journal_year 1989
_chemical_formula_sum 'In3 Yb8'
_space_group_IT_number 167
_symmetry_space_group_name_Hall '-R 3 2"c'
_symmetry_space_group_name_H-M 'R -3 c :H'
_cell_angle_alpha 90
_cell_angle_beta 90
_cell_angle_gamma 120
_cell_formula_units_Z 12
_cell_length_a 9.545
_cell_length_b 9.545
_cell_length_c 54.272
_cell_volume 4282.115
_citation_journal_id_ASTM JCOMAH
_cod_data_source_file Cirafici_JCOMAH_1989_564.cif
_cod_data_source_block In3Yb8
_cod_database_code 1523408

loop_
_symmetry_equiv_pos_as_xyz
x,y,z
-y,x-y,z
-x+y,-x,z
y,x,-z+1/2
-x,-x+y,-z+1/2
x-y,-y,-z+1/2
-x,-y,-z
y,-x+y,-z
x-y,x,-z
-y,-x,z-1/2
x,x-y,z-1/2
-x+y,y,z-1/2
x+2/3,y+1/3,z+1/3
-y+2/3,x-y+1/3,z+1/3
-x+y+2/3,-x+1/3,z+1/3
y+2/3,x+1/3,-z+5/6
-x+2/3,-x+y+1/3,-z+5/6
x-y+2/3,-y+1/3,-z+5/6
-x+2/3,-y+1/3,-z+1/3
y+2/3,-x+y+1/3,-z+1/3
x-y+2/3,x+1/3,-z+1/3
-y+2/3,-x+1/3,z-1/6
x+2/3,x-y+1/3,z-1/6
-x+y+2/3,y+1/3,z-1/6
x+1/3,y+2/3,z+2/3
-y+1/3,x-y+2/3,z+2/3
-x+y+1/3,-x+2/3,z+2/3
y+1/3,x+2/3,-z+7/6
-x+1/3,-x+y+2/3,-z+7/6
x-y+1/3,-y+2/3,-z+7/6
-x+1/3,-y+2/3,-z+2/3
y+1/3,-x+y+2/3,-z+2/3
x-y+1/3,x+2/3,-z+2/3
-y+1/3,-x+2/3,z+1/6
x+1/3,x-y+2/3,z+1/6
-x+y+1/3,y+2/3,z+1/6

loop_
_atom_site_label
_atom_site_type_symbol
_atom_site_fract_x
_atom_site_fract_y
_atom_site_fract_z
_atom_site_occupancy
_atom_site_U_iso_or_equiv
In3 In 0 0 0 1 0.0
Yb4 Yb 0 0 0.2204 1 0.0
In2 In 0 0 0.1601 1 0.0
Yb2 Yb 0.0264 0.326 0.1845 1 0.0
Yb3 Yb 0 0 0.0607 1 0.0
In1 In 0.3182 0 0.25 1 0.0
Yb1 Yb 0.0037 0.2486 0.1146 1 0.0
